data_4082528
loop_
_publ_author_name
'Sindlinger, Christian P.'
'Stasch, Andreas'
'Wesemann, Lars'

_publ_section_title
;
 Heavy Group 15 Element Compounds of a Sterically Demanding
 Bis(iminophosphorane)methanide and -methanediide
;
_journal_issue 1
_journal_name_full Organometallics
_journal_page_first 322
_journal_paper_doi 10.1021/om401059x
_journal_volume 33
_journal_year 2014
_chemical_formula_sum 'C49 H54 Bi Cl N2 P2'
_chemical_formula_weight 977.31
_chemical_name_common LBiCl
_space_group_crystal_system monoclinic
_space_group_IT_number 9
_space_group_name_Hall 'C -2yc'
_space_group_name_H-M_alt 'C 1 c 1'
_symmetry_space_group_name_Hall 'C -2yc'
_symmetry_space_group_name_H-M 'C 1 c 1'
_atom_sites_solution_hydrogens geom
_atom_sites_solution_primary direct
_atom_sites_solution_secondary difmap
_cell_angle_alpha 90
_cell_angle_beta 110.692(2)
_cell_angle_gamma 90
_cell_formula_units_Z 4
_cell_length_a 25.5790(9)
_cell_length_b 8.9542(3)
_cell_length_c 20.3594(8)
_cell_measurement_reflns_used 9804
_cell_measurement_temperature 100.(2)
_cell_measurement_theta_max 28.7183
_cell_measurement_theta_min 2.5296
_cell_volume 4362.3(3)
_computing_cell_refinement 'APEX2 v2011.8-0 (Bruker AXS)'
_computing_data_collection 'Bruker APEX2'
_computing_data_reduction 'SAINT V7.68A (Bruker AXS, 2009)'
_computing_structure_refinement 'SHELXL-97 (Sheldrick, 2008)'
_computing_structure_solution 'SHELXS-97 (Sheldrick, 2008)'
_diffrn_ambient_temperature 100.(2)
_diffrn_detector_area_resol_mean 8.3333
_diffrn_measured_fraction_theta_full 0.997
_diffrn_measured_fraction_theta_max 0.997
_diffrn_measurement_device_type 'Bruker APEX-II CCD'
_diffrn_measurement_method '\f and \w scans'
_diffrn_radiation_monochromator graphite
_diffrn_radiation_type MoK\a
_diffrn_radiation_wavelength 0.71073
_diffrn_reflns_av_R_equivalents 0.0184
_diffrn_reflns_av_sigmaI/netI 0.0163
_diffrn_reflns_limit_h_max 34
_diffrn_reflns_limit_h_min -34
_diffrn_reflns_limit_k_max 12
_diffrn_reflns_limit_k_min -12
_diffrn_reflns_limit_l_max 27
_diffrn_reflns_limit_l_min -27
_diffrn_reflns_number 57252
_diffrn_reflns_theta_full 28.73
_diffrn_reflns_theta_max 28.73
_diffrn_reflns_theta_min 1.70
_diffrn_source_type 'fine-focus sealed tube'
_exptl_absorpt_coefficient_mu 4.212
_exptl_absorpt_correction_T_max 0.56
_exptl_absorpt_correction_T_min 0.44
_exptl_absorpt_correction_type multi-scan
_exptl_absorpt_process_details 'SADABS V2008/1 (Bruker AXS)'
_exptl_crystal_colour 'clear light yellow'
_exptl_crystal_density_diffrn 1.488
_exptl_crystal_density_method 'not measured'
_exptl_crystal_description prism
_exptl_crystal_F_000 1968
_exptl_crystal_size_max 0.310
_exptl_crystal_size_mid 0.230
_exptl_crystal_size_min 0.150
_refine_diff_density_max 0.638
_refine_diff_density_min -0.389
_refine_ls_abs_structure_details 'Flack H D (1983), Acta Cryst. A39, 876-881'
_refine_ls_abs_structure_Flack -0.0106(14)
_refine_ls_extinction_method none
_refine_ls_goodness_of_fit_ref 1.030
_refine_ls_hydrogen_treatment constr
_refine_ls_matrix_type full
_refine_ls_number_parameters 504
_refine_ls_number_reflns 10971
_refine_ls_number_restraints 2
_refine_ls_restrained_S_all 1.030
_refine_ls_R_factor_all 0.0139
_refine_ls_R_factor_gt 0.0131
_refine_ls_shift/su_max 0.003
_refine_ls_shift/su_mean 0.000
_refine_ls_structure_factor_coef Fsqd
_refine_ls_weighting_details 'calc w=1/[\s^2^(Fo^2^)+(0.0191P)^2^+1.3430P] where P=(Fo^2^+2Fc^2^)/3'
_refine_ls_weighting_scheme calc
_refine_ls_wR_factor_gt 0.0311
_refine_ls_wR_factor_ref 0.0313
_reflns_number_gt 10711
_reflns_number_total 10971
_reflns_threshold_expression >2sigma(I)
_cod_data_source_file om401059x_si_002.cif
_cod_data_source_block I
_cod_database_code 4082528

loop_
_space_group_symop_operation_xyz
'x, y, z'
'x, -y, z+1/2'
'x+1/2, y+1/2, z'
'x+1/2, -y+1/2, z+1/2'

loop_
_atom_site_type_symbol
_atom_site_label
_atom_site_fract_x
_atom_site_fract_y
_atom_site_fract_z
_atom_site_U_iso_or_equiv
_atom_site_adp_type
_atom_site_calc_flag
_atom_site_refinement_flags
_atom_site_occupancy
Bi Bi1 0.500511(2) 0.648717(6) 0.251348(2) 0.01174(2) Uani d . 1
Cl Cl1 0.48148(2) 0.66895(5) 0.12034(2) 0.01909(9) Uani d . 1
P P1 0.451358(18) 0.94175(5) 0.27117(2) 0.01138(8) Uani d . 1
P P2 0.584911(18) 0.89558(5) 0.29416(2) 0.01096(8) Uani d . 1
N N1 0.41777(6) 0.78665(19) 0.24190(8) 0.0132(3) Uani d . 1
N N2 0.59749(6) 0.72590(18) 0.27618(8) 0.0128(3) Uani d . 1
C C1 0.36168(7) 0.7480(2) 0.23201(9) 0.0140(3) Uani d . 1
C C2 0.34961(8) 0.6770(2) 0.28715(10) 0.0160(4) Uani d . 1
C C3 0.29433(9) 0.6382(2) 0.27631(11) 0.0214(4) Uani d . 1
H H10 0.2859 0.5897 0.3128 0.026 Uiso calc R 1
C C4 0.25143(9) 0.6688(2) 0.21337(12) 0.0242(4) Uani d . 1
H H9 0.2139 0.6448 0.2075 0.029 Uiso calc R 1
C C5 0.26413(8) 0.7348(2) 0.15929(10) 0.0223(4) Uani d . 1
H H8 0.2348 0.7541 0.116 0.027 Uiso calc R 1
C C6 0.31879(7) 0.7736(2) 0.16674(9) 0.0162(4) Uani d . 1
C C7 0.33063(8) 0.8375(2) 0.10450(10) 0.0189(4) Uani d . 1
H H4 0.372 0.8509 0.1186 0.023 Uiso calc R 1
C C8 0.31144(9) 0.7288(3) 0.04209(11) 0.0267(5) Uani d . 1
H H3 0.3302 0.6325 0.0563 0.04 Uiso calc R 1
H H2 0.3209 0.7699 0.0031 0.04 Uiso calc R 1
H H1 0.2709 0.7147 0.0271 0.04 Uiso calc R 1
C C9 0.30291(9) 0.9910(3) 0.08276(13) 0.0284(5) Uani d . 1
H H6 0.2624 0.9812 0.0701 0.043 Uiso calc R 1
H H5 0.3112 1.0285 0.0423 0.043 Uiso calc R 1
H H7 0.3174 1.061 0.122 0.043 Uiso calc R 1
C C10 0.39561(8) 0.6372(2) 0.35630(10) 0.0167(4) Uani d . 1
H H11 0.4275 0.7072 0.3628 0.02 Uiso calc R 1
C C11 0.41669(9) 0.4784(2) 0.35288(11) 0.0224(4) Uani d . 1
H H12 0.3859 0.4074 0.3454 0.034 Uiso calc R 1
H H13 0.4469 0.4549 0.3971 0.034 Uiso calc R 1
H H14 0.4307 0.4712 0.314 0.034 Uiso calc R 1
C C12 0.37850(10) 0.6507(3) 0.42070(11) 0.0269(5) Uani d . 1
H H17 0.3625 0.7498 0.4214 0.04 Uiso calc R 1
H H16 0.4114 0.637 0.4633 0.04 Uiso calc R 1
H H15 0.3507 0.574 0.4187 0.04 Uiso calc R 1
C C13 0.43296(7) 1.0929(2) 0.20808(9) 0.0150(3) Uani d . 1
C C14 0.40597(8) 1.2222(2) 0.21790(11) 0.0201(4) Uani d . 1
H H22 0.3971 1.2332 0.2592 0.024 Uiso calc R 1
C C15 0.39203(10) 1.3350(2) 0.16754(12) 0.0240(4) Uani d . 1
H H21 0.3735 1.4223 0.1744 0.029 Uiso calc R 1
C C16 0.40528(9) 1.3199(2) 0.10725(11) 0.0232(4) Uani d . 1
H H20 0.3963 1.3974 0.0732 0.028 Uiso calc R 1
C C17 0.43159(8) 1.1911(2) 0.09693(10) 0.0207(4) Uani d . 1
H H19 0.4402 1.1802 0.0555 0.025 Uiso calc R 1
C C18 0.44544(7) 1.0780(2) 0.14702(9) 0.0165(4) Uani d . 1
H H18 0.4635 0.9902 0.1396 0.02 Uiso calc R 1
C C19 0.51801(7) 0.8759(2) 0.29204(9) 0.0126(3) Uani d . 1
C C20 0.64563(7) 0.63493(19) 0.30643(10) 0.0129(3) Uani d . 1
C C21 0.68574(8) 0.6221(2) 0.27329(10) 0.0152(4) Uani d . 1
C C22 0.72739(8) 0.5148(2) 0.29696(10) 0.0201(4) Uani d . 1
H H32 0.7537 0.5041 0.2739 0.024 Uiso calc R 1
C C23 0.73155(8) 0.4234(2) 0.35310(11) 0.0211(4) Uani d . 1
H H23 0.76 0.3495 0.3679 0.025 Uiso calc R 1
C C24 0.69418(8) 0.4397(2) 0.38768(10) 0.0186(4) Uani d . 1
H H24 0.698 0.379 0.4274 0.022 Uiso calc R 1
C C25 0.65078(7) 0.5444(2) 0.36525(9) 0.0147(3) Uani d . 1
C C26 0.61134(7) 0.5538(2) 0.40619(9) 0.0157(3) Uani d . 1
H H31 0.5845 0.6372 0.386 0.019 Uiso calc R 1
C C27 0.57743(9) 0.4094(2) 0.40026(12) 0.0235(4) Uani d . 1
H H27 0.554 0.3926 0.3511 0.035 Uiso calc R 1
H H25 0.5536 0.4186 0.4287 0.035 Uiso calc R 1
H H26 0.603 0.3249 0.4173 0.035 Uiso calc R 1
C C28 0.64300(9) 0.5885(3) 0.48365(10) 0.0233(4) Uani d . 1
H H30 0.6652 0.5013 0.5064 0.035 Uiso calc R 1
H H29 0.6163 0.6125 0.5067 0.035 Uiso calc R 1
H H28 0.6679 0.6739 0.4875 0.035 Uiso calc R 1
C C29 0.68222(8) 0.7202(2) 0.21096(10) 0.0182(4) Uani d . 1
H H33 0.6648 0.817 0.2166 0.022 Uiso calc R 1
C C30 0.64416(10) 0.6485(2) 0.14220(12) 0.0261(5) Uani d . 1
H H34 0.6606 0.5541 0.1348 0.039 Uiso calc R 1
H H35 0.6403 0.7163 0.103 0.039 Uiso calc R 1
H H36 0.6073 0.6295 0.145 0.039 Uiso calc R 1
C C31 0.73946(9) 0.7557(3) 0.20644(13) 0.0306(5) Uani d . 1
H H39 0.7645 0.7927 0.252 0.046 Uiso calc R 1
H H38 0.7352 0.8322 0.1705 0.046 Uiso calc R 1
H H37 0.7552 0.665 0.194 0.046 Uiso calc R 1
C C32 0.63522(7) 0.9603(2) 0.37679(9) 0.0135(3) Uani d . 1
C C33 0.62326(7) 0.9566(2) 0.43839(9) 0.0160(3) Uani d . 1
H H44 0.5884 0.9179 0.4376 0.019 Uiso calc R 1
C C34 0.66185(8) 1.0089(2) 0.50107(10) 0.0202(4) Uani d . 1
H H43 0.6532 1.007 0.5427 0.024 Uiso calc R 1
C C35 0.71305(8) 1.0641(2) 0.50286(10) 0.0207(4) Uani d . 1
H H42 0.7391 1.1018 0.5455 0.025 Uiso calc R 1
C C36 0.72603(8) 1.0640(2) 0.44239(10) 0.0206(4) Uani d . 1
H H41 0.7615 1.0991 0.4439 0.025 Uiso calc R 1
C C37 0.68741(8) 1.0130(2) 0.37945(11) 0.0181(4) Uani d . 1
H H40 0.6965 1.0139 0.3381 0.022 Uiso calc R 1
C C38 0.58897(7) 1.0350(2) 0.23131(9) 0.0135(3) Uani d . 1
C C39 0.57621(9) 0.9953(3) 0.16079(12) 0.0167(5) Uani d . 1
H H49 0.5706 0.8934 0.1471 0.02 Uiso calc R 1
C C40 0.57182(8) 1.1053(2) 0.11096(10) 0.0207(4) Uani d . 1
H H48 0.5634 1.0779 0.0632 0.025 Uiso calc R 1
C C41 0.57960(8) 1.2549(2) 0.13028(10) 0.0226(4) Uani d . 1
H H47 0.5761 1.3295 0.0958 0.027 Uiso calc R 1
C C42 0.59243(9) 1.2950(2) 0.20011(11) 0.0227(4) Uani d . 1
H H46 0.598 1.397 0.2135 0.027 Uiso calc R 1
C C43 0.59716(8) 1.1859(2) 0.25022(11) 0.0180(4) Uani d . 1
H H45 0.6061 1.2138 0.298 0.022 Uiso calc R 1
C C44 0.43750(9) 1.0190(2) 0.34569(11) 0.0134(4) Uani d . 1
C C45 0.38395(8) 1.0227(2) 0.34831(11) 0.0202(4) Uani d . 1
H H54 0.3534 0.9852 0.31 0.024 Uiso calc R 1
C C46 0.37480(9) 1.0810(2) 0.40660(11) 0.0249(4) Uani d . 1
H H50 0.3381 1.0826 0.408 0.03 Uiso calc R 1
C C47 0.41888(9) 1.1367(2) 0.46255(11) 0.0221(4) Uani d . 1
H H51 0.4126 1.1742 0.5028 0.026 Uiso calc R 1
C C48 0.47247(9) 1.1378(2) 0.45988(11) 0.0214(4) Uani d . 1
H H52 0.5027 1.1782 0.4978 0.026 Uiso calc R 1
C C49 0.48158(8) 1.0794(2) 0.40151(10) 0.0178(4) Uani d . 1
H H53 0.5182 1.0806 0.3996 0.021 Uiso calc R 1

loop_
_atom_site_aniso_label
_atom_site_aniso_U_11
_atom_site_aniso_U_22
_atom_site_aniso_U_33
_atom_site_aniso_U_12
_atom_site_aniso_U_13
_atom_site_aniso_U_23
Bi1 0.01256(3) 0.01057(3) 0.01171(3) -0.00057(4) 0.00383(2) 0.00003(4)
Cl1 0.0234(2) 0.0201(2) 0.0129(2) -0.00136(17) 0.00535(17) -0.00107(16)
P1 0.01133(19) 0.0124(2) 0.01021(19) 0.00002(17) 0.00356(16) -0.00082(17)
P2 0.01142(19) 0.0114(2) 0.0106(2) -0.00040(16) 0.00451(16) 0.00003(17)
N1 0.0113(7) 0.0133(8) 0.0145(8) -0.0008(6) 0.0040(6) -0.0031(6)
N2 0.0124(7) 0.0109(8) 0.0147(7) 0.0003(6) 0.0045(6) -0.0011(6)
C1 0.0137(8) 0.0133(8) 0.0150(8) -0.0006(7) 0.0051(7) -0.0043(7)
C2 0.0171(9) 0.0156(9) 0.0159(9) 0.0004(7) 0.0063(7) -0.0034(7)
C3 0.0197(10) 0.0265(11) 0.0207(10) -0.0040(8) 0.0105(8) -0.0018(8)
C4 0.0150(9) 0.0338(12) 0.0253(11) -0.0057(8) 0.0088(8) -0.0054(9)
C5 0.0151(9) 0.0296(12) 0.0194(9) -0.0021(8) 0.0026(7) -0.0027(8)
C6 0.0157(8) 0.0157(10) 0.0161(9) -0.0008(7) 0.0042(7) -0.0022(7)
C7 0.0159(9) 0.0226(10) 0.0146(9) -0.0043(7) 0.0010(7) -0.0002(7)
C8 0.0276(10) 0.0351(13) 0.0177(9) -0.0103(9) 0.0081(8) -0.0060(9)
C9 0.0238(11) 0.0252(12) 0.0286(12) -0.0043(9) -0.0001(9) 0.0058(10)
C10 0.0187(9) 0.0168(10) 0.0146(9) -0.0011(7) 0.0058(7) 0.0006(7)
C11 0.0280(10) 0.0184(10) 0.0228(10) 0.0007(8) 0.0116(8) 0.0008(8)
C12 0.0313(11) 0.0354(13) 0.0159(10) 0.0055(9) 0.0107(9) -0.0005(8)
C13 0.0143(8) 0.0139(9) 0.0143(8) -0.0018(7) 0.0019(7) -0.0001(7)
C14 0.0261(10) 0.0164(10) 0.0169(10) 0.0028(8) 0.0065(8) -0.0030(8)
C15 0.0343(12) 0.0143(10) 0.0205(10) 0.0052(8) 0.0060(9) -0.0013(8)
C16 0.0309(11) 0.0169(10) 0.0179(10) 0.0003(8) 0.0036(8) 0.0052(8)
C17 0.0218(9) 0.0240(10) 0.0156(9) -0.0005(8) 0.0058(8) 0.0032(8)
C18 0.0163(8) 0.0171(10) 0.0158(8) 0.0008(7) 0.0052(7) 0.0009(7)
C19 0.0110(8) 0.0137(9) 0.0132(8) 0.0003(6) 0.0045(7) -0.0011(6)
C20 0.0120(8) 0.0119(9) 0.0145(8) -0.0008(6) 0.0042(7) -0.0025(7)
C21 0.0152(8) 0.0133(9) 0.0180(9) -0.0021(7) 0.0069(7) -0.0041(7)
C22 0.0157(8) 0.0207(10) 0.0258(10) 0.0006(7) 0.0098(8) -0.0029(8)
C23 0.0155(8) 0.0182(10) 0.0274(10) 0.0062(7) 0.0048(8) 0.0005(8)
C24 0.0186(9) 0.0161(9) 0.0195(9) 0.0026(7) 0.0048(7) 0.0004(7)
C25 0.0139(8) 0.0149(9) 0.0144(8) -0.0007(7) 0.0040(7) -0.0011(7)
C26 0.0155(8) 0.0173(9) 0.0145(8) 0.0030(7) 0.0057(7) 0.0025(7)
C27 0.0213(9) 0.0218(11) 0.0297(11) 0.0013(8) 0.0119(8) 0.0068(9)
C28 0.0252(10) 0.0290(11) 0.0142(9) 0.0061(9) 0.0052(8) 0.0023(8)
C29 0.0218(9) 0.0160(10) 0.0220(10) -0.0002(8) 0.0142(8) -0.0011(8)
C30 0.0365(13) 0.0247(12) 0.0208(11) -0.0017(9) 0.0145(9) 0.0014(8)
C31 0.0299(11) 0.0285(12) 0.0433(13) -0.0006(9) 0.0250(10) 0.0049(10)
C32 0.0131(8) 0.0127(8) 0.0129(8) 0.0018(7) 0.0025(6) 0.0005(7)
C33 0.0149(8) 0.0166(9) 0.0163(8) -0.0001(7) 0.0053(7) 0.0000(7)
C34 0.0232(9) 0.0209(10) 0.0159(9) 0.0026(8) 0.0060(8) -0.0011(7)
C35 0.0203(9) 0.0187(10) 0.0165(9) 0.0011(8) -0.0017(7) -0.0026(7)
C36 0.0142(8) 0.0201(10) 0.0235(10) -0.0035(8) 0.0019(7) 0.0011(8)
C37 0.0151(9) 0.0209(10) 0.0177(9) 0.0005(7) 0.0051(8) 0.0030(8)
C38 0.0124(7) 0.0141(9) 0.0153(8) -0.0001(7) 0.0066(6) 0.0016(7)
C39 0.0204(10) 0.0165(10) 0.0143(10) -0.0005(8) 0.0074(8) -0.0012(8)
C40 0.0228(10) 0.0250(10) 0.0159(9) -0.0010(8) 0.0089(8) 0.0018(8)
C41 0.0270(10) 0.0218(10) 0.0210(9) -0.0026(8) 0.0109(8) 0.0076(8)
C42 0.0292(10) 0.0150(9) 0.0244(10) -0.0046(8) 0.0100(9) 0.0007(8)
C43 0.0209(9) 0.0162(9) 0.0172(10) -0.0013(7) 0.0070(8) -0.0006(8)
C44 0.0148(9) 0.0123(10) 0.0134(9) 0.0015(7) 0.0053(7) 0.0014(7)
C45 0.0168(9) 0.0206(10) 0.0248(10) -0.0029(7) 0.0093(8) -0.0085(8)
C46 0.0228(10) 0.0252(11) 0.0332(11) -0.0042(8) 0.0179(9) -0.0104(9)
C47 0.0298(11) 0.0216(11) 0.0190(10) 0.0025(8) 0.0138(9) -0.0032(8)
C48 0.0220(10) 0.0237(11) 0.0145(9) 0.0031(8) 0.0016(8) -0.0044(7)
C49 0.0155(8) 0.0199(10) 0.0165(9) 0.0028(7) 0.0040(7) -0.0031(7)

loop_
_atom_type_symbol
_atom_type_description
_atom_type_scat_dispersion_real
_atom_type_scat_dispersion_imag
_atom_type_scat_source
C C 0.0033 0.0016 'International Tables Vol C Tables 4.2.6.8 and 6.1.1.4'
H H 0.0000 0.0000 'International Tables Vol C Tables 4.2.6.8 and 6.1.1.4'
N N 0.0061 0.0033 'International Tables Vol C Tables 4.2.6.8 and 6.1.1.4'
P P 0.1023 0.0942 'International Tables Vol C Tables 4.2.6.8 and 6.1.1.4'
Cl Cl 0.1484 0.1585 'International Tables Vol C Tables 4.2.6.8 and 6.1.1.4'
Bi Bi -4.1077 10.2566 'International Tables Vol C Tables 4.2.6.8 and 6.1.1.4'

loop_
_geom_angle_atom_site_label_1
_geom_angle_atom_site_label_2
_geom_angle_atom_site_label_3
_geom_angle
C19 Bi1 N1 66.88(6)
C19 Bi1 N2 66.53(6)
N1 Bi1 N2 132.20(6)
C19 Bi1 Cl1 105.63(5)
N1 Bi1 Cl1 92.45(4)
N2 Bi1 Cl1 90.06(4)
C19 Bi1 P2 34.09(5)
N1 Bi1 P2 99.68(4)
N2 Bi1 P2 32.73(4)
Cl1 Bi1 P2 95.956(14)
C19 Bi1 P1 34.17(5)
N1 Bi1 P1 32.86(4)
N2 Bi1 P1 99.65(4)
Cl1 Bi1 P1 98.330(14)
P2 Bi1 P1 66.950(12)
N1 P1 C19 98.47(8)
N1 P1 C13 113.96(8)
C19 P1 C13 114.88(9)
N1 P1 C44 113.40(9)
C19 P1 C44 113.35(9)
C13 P1 C44 103.29(9)
N1 P1 Bi1 52.94(5)
C19 P1 Bi1 45.79(6)
C13 P1 Bi1 125.11(6)
C44 P1 Bi1 131.45(7)
N2 P2 C19 100.07(8)
N2 P2 C38 114.81(8)
C19 P2 C38 111.09(8)
N2 P2 C32 112.09(8)
C19 P2 C32 115.66(8)
C38 P2 C32 103.61(8)
N2 P2 Bi1 54.77(5)
C19 P2 Bi1 45.81(6)
C38 P2 Bi1 121.11(6)
C32 P2 Bi1 135.02(6)
C1 N1 P1 129.44(13)
C1 N1 Bi1 134.80(13)
P1 N1 Bi1 94.20(7)
C20 N2 P2 130.50(13)
C20 N2 Bi1 125.90(12)
P2 N2 Bi1 92.50(7)
C2 C1 C6 120.34(16)
C2 C1 N1 119.32(16)
C6 C1 N1 120.28(16)
C3 C2 C1 118.60(18)
C3 C2 C10 119.75(17)
C1 C2 C10 121.60(17)
C4 C3 C2 121.54(19)
C4 C3 H10 119.2
C2 C3 H10 119.2
C3 C4 C5 119.12(19)
C3 C4 H9 120.4
C5 C4 H9 120.4
C4 C5 C6 121.80(18)
C4 C5 H8 119.1
C6 C5 H8 119.1
C5 C6 C1 118.50(17)
C5 C6 C7 119.45(17)
C1 C6 C7 122.03(16)
C6 C7 C8 110.63(16)
C6 C7 C9 111.71(17)
C8 C7 C9 110.35(18)
C6 C7 H4 108.0
C8 C7 H4 108.0
C9 C7 H4 108.0
C7 C8 H3 109.5
C7 C8 H2 109.5
H3 C8 H2 109.5
C7 C8 H1 109.5
H3 C8 H1 109.5
H2 C8 H1 109.5
C7 C9 H6 109.5
C7 C9 H5 109.5
H6 C9 H5 109.5
C7 C9 H7 109.5
H6 C9 H7 109.5
H5 C9 H7 109.5
C2 C10 C12 114.38(17)
C2 C10 C11 110.13(16)
C12 C10 C11 108.98(16)
C2 C10 H11 107.7
C12 C10 H11 107.7
C11 C10 H11 107.7
C10 C11 H12 109.5
C10 C11 H13 109.5
H12 C11 H13 109.5
C10 C11 H14 109.5
H12 C11 H14 109.5
H13 C11 H14 109.5
C10 C12 H17 109.5
C10 C12 H16 109.5
H17 C12 H16 109.5
C10 C12 H15 109.5
H17 C12 H15 109.5
H16 C12 H15 109.5
C18 C13 C14 119.14(18)
C18 C13 P1 118.47(15)
C14 C13 P1 122.38(15)
C15 C14 C13 120.41(19)
C15 C14 H22 119.8
C13 C14 H22 119.8
C14 C15 C16 120.01(19)
C14 C15 H21 120.0
C16 C15 H21 120.0
C17 C16 C15 119.82(19)
C17 C16 H20 120.1
C15 C16 H20 120.1
C16 C17 C18 120.35(19)
C16 C17 H19 119.8
C18 C17 H19 119.8
C17 C18 C13 120.27(18)
C17 C18 H18 119.9
C13 C18 H18 119.9
P2 C19 P1 150.93(12)
P2 C19 Bi1 100.10(8)
P1 C19 Bi1 100.04(8)
C21 C20 C25 119.36(16)
C21 C20 N2 120.10(17)
C25 C20 N2 120.18(16)
C22 C21 C20 119.11(17)
C22 C21 C29 120.11(17)
C20 C21 C29 120.75(17)
C23 C22 C21 121.56(17)
C23 C22 H32 119.2
C21 C22 H32 119.2
C22 C23 C24 119.68(17)
C22 C23 H23 120.2
C24 C23 H23 120.2
C23 C24 C25 121.10(18)
C23 C24 H24 119.5
C25 C24 H24 119.5
C24 C25 C20 119.08(16)
C24 C25 C26 117.46(16)
C20 C25 C26 123.46(16)
C25 C26 C28 111.37(15)
C25 C26 C27 112.04(16)
C28 C26 C27 109.29(16)
C25 C26 H31 108.0
C28 C26 H31 108.0
C27 C26 H31 108.0
C26 C27 H27 109.5
C26 C27 H25 109.5
H27 C27 H25 109.5
C26 C27 H26 109.5
H27 C27 H26 109.5
H25 C27 H26 109.5
C26 C28 H30 109.5
C26 C28 H29 109.5
H30 C28 H29 109.5
C26 C28 H28 109.5
H30 C28 H28 109.5
H29 C28 H28 109.5
C21 C29 C31 113.21(17)
C21 C29 C30 110.55(16)
C31 C29 C30 110.09(17)
C21 C29 H33 107.6
C31 C29 H33 107.6
C30 C29 H33 107.6
C29 C30 H34 109.5
C29 C30 H35 109.5
H34 C30 H35 109.5
C29 C30 H36 109.5
H34 C30 H36 109.5
H35 C30 H36 109.5
C29 C31 H39 109.5
C29 C31 H38 109.5
H39 C31 H38 109.5
C29 C31 H37 109.5
H39 C31 H37 109.5
H38 C31 H37 109.5
C33 C32 C37 118.92(17)
C33 C32 P2 121.19(13)
C37 C32 P2 119.88(14)
C34 C33 C32 120.52(17)
C34 C33 H44 119.7
C32 C33 H44 119.7
C33 C34 C35 120.10(17)
C33 C34 H43 119.9
C35 C34 H43 119.9
C36 C35 C34 119.82(18)
C36 C35 H42 120.1
C34 C35 H42 120.1
C35 C36 C37 120.29(18)
C35 C36 H41 119.9
C37 C36 H41 119.9
C36 C37 C32 120.29(18)
C36 C37 H40 119.9
C32 C37 H40 119.9
C39 C38 C43 118.98(18)
C39 C38 P2 119.80(16)
C43 C38 P2 120.64(14)
C40 C39 C38 119.9(2)
C40 C39 H49 120.1
C38 C39 H49 120.1
C41 C40 C39 120.62(19)
C41 C40 H48 119.7
C39 C40 H48 119.7
C40 C41 C42 119.81(18)
C40 C41 H47 120.1
C42 C41 H47 120.1
C43 C42 C41 119.9(2)
C43 C42 H46 120.0
C41 C42 H46 120.0
C42 C43 C38 120.79(19)
C42 C43 H45 119.6
C38 C43 H45 119.6
C45 C44 C49 118.87(19)
C45 C44 P1 121.87(16)
C49 C44 P1 119.24(16)
C46 C45 C44 120.49(19)
C46 C45 H54 119.8
C44 C45 H54 119.8
C47 C46 C45 120.31(18)
C47 C46 H50 119.8
C45 C46 H50 119.8
C46 C47 C48 119.91(18)
C46 C47 H51 120.0
C48 C47 H51 120.0
C47 C48 C49 119.72(18)
C47 C48 H52 120.1
C49 C48 H52 120.1
C48 C49 C44 120.65(18)
C48 C49 H53 119.7
C44 C49 H53 119.7

loop_
_geom_bond_atom_site_label_1
_geom_bond_atom_site_label_2
_geom_bond_distance
Bi1 C19 2.1822(18)
Bi1 N1 2.3987(15)
Bi1 N2 2.4496(15)
Bi1 Cl1 2.5430(5)
Bi1 P2 2.9961(5)
Bi1 P1 2.9978(5)
P1 N1 1.6310(17)
P1 C19 1.7098(18)
P1 C13 1.8101(19)
P1 C44 1.813(2)
P2 N2 1.6214(16)
P2 C19 1.7056(18)
P2 C38 1.8166(18)
P2 C32 1.8143(18)
N1 C1 1.420(2)
N2 C20 1.422(2)
C1 C2 1.416(3)
C1 C6 1.411(2)
C2 C3 1.396(3)
C2 C10 1.524(3)
C3 C4 1.388(3)
C3 H10 0.95
C4 C5 1.386(3)
C4 H9 0.95
C5 C6 1.396(3)
C5 H8 0.95
C6 C7 1.515(3)
C7 C8 1.537(3)
C7 C9 1.538(3)
C7 H4 1.0
C8 H3 0.98
C8 H2 0.98
C8 H1 0.98
C9 H6 0.98
C9 H5 0.98
C9 H7 0.98
C10 C12 1.527(3)
C10 C11 1.531(3)
C10 H11 1.0
C11 H12 0.98
C11 H13 0.98
C11 H14 0.98
C12 H17 0.98
C12 H16 0.98
C12 H15 0.98
C13 C18 1.395(3)
C13 C14 1.398(3)
C14 C15 1.393(3)
C14 H22 0.95
C15 C16 1.391(3)
C15 H21 0.95
C16 C17 1.388(3)
C16 H20 0.95
C17 C18 1.392(3)
C17 H19 0.95
C18 H18 0.95
C20 C21 1.418(2)
C20 C25 1.413(3)
C21 C22 1.388(3)
C21 C29 1.520(3)
C22 C23 1.379(3)
C22 H32 0.95
C23 C24 1.381(3)
C23 H23 0.95
C24 C25 1.400(3)
C24 H24 0.95
C25 C26 1.521(2)
C26 C28 1.529(3)
C26 C27 1.538(3)
C26 H31 1.0
C27 H27 0.98
C27 H25 0.98
C27 H26 0.98
C28 H30 0.98
C28 H29 0.98
C28 H28 0.98
C29 C31 1.532(3)
C29 C30 1.535(3)
C29 H33 1.0
C30 H34 0.98
C30 H35 0.98
C30 H36 0.98
C31 H39 0.98
C31 H38 0.98
C31 H37 0.98
C32 C33 1.393(2)
C32 C37 1.399(3)
C33 C34 1.390(3)
C33 H44 0.95
C34 C35 1.388(3)
C34 H43 0.95
C35 C36 1.384(3)
C35 H42 0.95
C36 C37 1.390(3)
C36 H41 0.95
C37 H40 0.95
C38 C39 1.401(3)
C38 C43 1.400(3)
C39 C40 1.389(3)
C39 H49 0.95
C40 C41 1.391(3)
C40 H48 0.95
C41 C42 1.388(3)
C41 H47 0.95
C42 C43 1.387(3)
C42 H46 0.95
C43 H45 0.95
C44 C45 1.390(3)
C44 C49 1.396(3)
C45 C46 1.390(3)
C45 H54 0.95
C46 C47 1.382(3)
C46 H50 0.95
C47 C48 1.391(3)
C47 H51 0.95
C48 C49 1.391(3)
C48 H52 0.95
C49 H53 0.95

loop_
_geom_torsion_atom_site_label_1
_geom_torsion_atom_site_label_2
_geom_torsion_atom_site_label_3
_geom_torsion_atom_site_label_4
_geom_torsion
C19 Bi1 P1 N1 -172.86(11)
N2 Bi1 P1 N1 173.02(8)
Cl1 Bi1 P1 N1 81.54(7)
P2 Bi1 P1 N1 174.50(7)
N1 Bi1 P1 C19 172.86(11)
N2 Bi1 P1 C19 -14.12(9)
Cl1 Bi1 P1 C19 -105.61(8)
P2 Bi1 P1 C19 -12.64(8)
C19 Bi1 P1 C13 91.92(11)
N1 Bi1 P1 C13 -95.22(10)
N2 Bi1 P1 C13 77.80(8)
Cl1 Bi1 P1 C13 -13.69(7)
P2 Bi1 P1 C13 79.28(7)
C19 Bi1 P1 C44 -83.02(13)
N1 Bi1 P1 C44 89.84(12)
N2 Bi1 P1 C44 -97.14(10)
Cl1 Bi1 P1 C44 171.37(9)
P2 Bi1 P1 C44 -95.67(9)
C19 Bi1 P2 N2 170.02(11)
N1 Bi1 P2 N2 -174.28(8)
Cl1 Bi1 P2 N2 -80.76(7)
P1 Bi1 P2 N2 -177.31(7)
N1 Bi1 P2 C19 15.70(9)
N2 Bi1 P2 C19 -170.02(11)
Cl1 Bi1 P2 C19 109.21(9)
P1 Bi1 P2 C19 12.67(8)
C19 Bi1 P2 C38 -89.96(11)
N1 Bi1 P2 C38 -74.27(8)
N2 Bi1 P2 C38 100.01(10)
Cl1 Bi1 P2 C38 19.25(7)
P1 Bi1 P2 C38 -77.29(7)
C19 Bi1 P2 C32 83.20(12)
N1 Bi1 P2 C32 98.90(9)
N2 Bi1 P2 C32 -86.82(11)
Cl1 Bi1 P2 C32 -167.59(8)
P1 Bi1 P2 C32 95.87(8)
C19 P1 N1 C1 162.02(17)
C13 P1 N1 C1 -75.86(18)
C44 P1 N1 C1 41.95(19)
Bi1 P1 N1 C1 167.19(19)
C19 P1 N1 Bi1 -5.17(8)
C13 P1 N1 Bi1 116.95(8)
C44 P1 N1 Bi1 -125.24(8)
C19 Bi1 N1 C1 -161.68(18)
N2 Bi1 N1 C1 -175.34(14)
Cl1 Bi1 N1 C1 92.36(16)
P2 Bi1 N1 C1 -171.17(15)
P1 Bi1 N1 C1 -166.0(2)
C19 Bi1 N1 P1 4.36(7)
N2 Bi1 N1 P1 -9.30(11)
Cl1 Bi1 N1 P1 -101.60(6)
P2 Bi1 N1 P1 -5.13(7)
C19 P2 N2 C20 -136.76(17)
C38 P2 N2 C20 104.25(17)
C32 P2 N2 C20 -13.62(19)
Bi1 P2 N2 C20 -144.01(19)
C19 P2 N2 Bi1 7.25(8)
C38 P2 N2 Bi1 -111.74(7)
C32 P2 N2 Bi1 130.39(7)
C19 Bi1 N2 C20 140.45(15)
N1 Bi1 N2 C20 154.14(12)
Cl1 Bi1 N2 C20 -112.50(14)
P2 Bi1 N2 C20 146.52(18)
P1 Bi1 N2 C20 149.04(13)
C19 Bi1 N2 P2 -6.08(7)
N1 Bi1 N2 P2 7.62(11)
Cl1 Bi1 N2 P2 100.98(6)
P1 Bi1 N2 P2 2.51(7)
P1 N1 C1 C2 -91.3(2)
Bi1 N1 C1 C2 70.5(2)
P1 N1 C1 C6 91.6(2)
Bi1 N1 C1 C6 -106.53(19)
C6 C1 C2 C3 -2.3(3)
N1 C1 C2 C3 -179.30(17)
C6 C1 C2 C10 175.38(17)
N1 C1 C2 C10 -1.7(3)
C1 C2 C3 C4 -0.6(3)
C10 C2 C3 C4 -178.25(18)
C2 C3 C4 C5 2.2(3)
C3 C4 C5 C6 -1.1(3)
C4 C5 C6 C1 -1.7(3)
C4 C5 C6 C7 176.59(19)
C2 C1 C6 C5 3.3(3)
N1 C1 C6 C5 -179.64(18)
C2 C1 C6 C7 -174.86(17)
N1 C1 C6 C7 2.1(3)
C5 C6 C7 C8 -57.6(2)
C1 C6 C7 C8 120.5(2)
C5 C6 C7 C9 65.7(2)
C1 C6 C7 C9 -116.1(2)
C3 C2 C10 C12 -37.1(3)
C1 C2 C10 C12 145.33(19)
C3 C2 C10 C11 86.1(2)
C1 C2 C10 C11 -91.6(2)
N1 P1 C13 C18 -64.64(17)
C19 P1 C13 C18 47.93(17)
C44 P1 C13 C18 171.88(15)
Bi1 P1 C13 C18 -4.22(18)
N1 P1 C13 C14 114.25(17)
C19 P1 C13 C14 -133.18(16)
C44 P1 C13 C14 -9.23(18)
Bi1 P1 C13 C14 174.67(13)
C18 C13 C14 C15 -0.4(3)
P1 C13 C14 C15 -179.27(16)
C13 C14 C15 C16 -0.4(3)
C14 C15 C16 C17 1.0(3)
C15 C16 C17 C18 -0.8(3)
C16 C17 C18 C13 0.0(3)
C14 C13 C18 C17 0.6(3)
P1 C13 C18 C17 179.51(15)
N2 P2 C19 P1 -141.5(2)
C38 P2 C19 P1 -19.8(3)
C32 P2 C19 P1 97.9(2)
Bi1 P2 C19 P1 -133.2(3)
N2 P2 C19 Bi1 -8.26(9)
C38 P2 C19 Bi1 113.42(8)
C32 P2 C19 Bi1 -128.86(8)
N1 P1 C19 P2 139.0(2)
C13 P1 C19 P2 17.6(3)
C44 P1 C19 P2 -100.9(2)
Bi1 P1 C19 P2 133.3(3)
N1 P1 C19 Bi1 5.76(9)
C13 P1 C19 Bi1 -115.68(9)
C44 P1 C19 Bi1 125.87(9)
N1 Bi1 C19 P2 -163.14(10)
N2 Bi1 C19 P2 5.86(7)
Cl1 Bi1 C19 P2 -77.23(8)
P1 Bi1 C19 P2 -158.94(14)
N1 Bi1 C19 P1 -4.21(6)
N2 Bi1 C19 P1 164.80(10)
Cl1 Bi1 C19 P1 81.71(7)
P2 Bi1 C19 P1 158.94(14)
P2 N2 C20 C21 -98.1(2)
Bi1 N2 C20 C21 128.39(15)
P2 N2 C20 C25 88.8(2)
Bi1 N2 C20 C25 -44.8(2)
C25 C20 C21 C22 3.6(3)
N2 C20 C21 C22 -169.57(17)
C25 C20 C21 C29 -178.59(17)
N2 C20 C21 C29 8.2(3)
C20 C21 C22 C23 -1.8(3)
C29 C21 C22 C23 -179.61(18)
C21 C22 C23 C24 -1.1(3)
C22 C23 C24 C25 2.2(3)
C23 C24 C25 C20 -0.3(3)
C23 C24 C25 C26 179.54(17)
C21 C20 C25 C24 -2.6(3)
N2 C20 C25 C24 170.62(16)
C21 C20 C25 C26 177.55(17)
N2 C20 C25 C26 -9.3(3)
C24 C25 C26 C28 57.9(2)
C20 C25 C26 C28 -122.17(19)
C24 C25 C26 C27 -64.8(2)
C20 C25 C26 C27 115.1(2)
C22 C21 C29 C31 -33.2(3)
C20 C21 C29 C31 149.09(18)
C22 C21 C29 C30 90.9(2)
C20 C21 C29 C30 -86.9(2)
N2 P2 C32 C33 -98.02(16)
C19 P2 C32 C33 15.82(19)
C38 P2 C32 C33 137.63(15)
Bi1 P2 C32 C33 -36.35(19)
N2 P2 C32 C37 81.04(17)
C19 P2 C32 C37 -165.12(15)
C38 P2 C32 C37 -43.32(17)
Bi1 P2 C32 C37 142.70(12)
C37 C32 C33 C34 2.1(3)
P2 C32 C33 C34 -178.87(15)
C32 C33 C34 C35 -0.7(3)
C33 C34 C35 C36 -1.3(3)
C34 C35 C36 C37 1.9(3)
C35 C36 C37 C32 -0.4(3)
C33 C32 C37 C36 -1.5(3)
P2 C32 C37 C36 179.40(15)
N2 P2 C38 C39 29.65(18)
C19 P2 C38 C39 -82.97(17)
C32 P2 C38 C39 152.22(16)
Bi1 P2 C38 C39 -32.75(18)
N2 P2 C38 C43 -159.18(14)
C19 P2 C38 C43 88.20(17)
C32 P2 C38 C43 -36.62(17)
Bi1 P2 C38 C43 138.42(13)
C43 C38 C39 C40 -0.1(3)
P2 C38 C39 C40 171.22(16)
C38 C39 C40 C41 -0.4(3)
C39 C40 C41 C42 0.7(3)
C40 C41 C42 C43 -0.3(3)
C41 C42 C43 C38 -0.2(3)
C39 C38 C43 C42 0.4(3)
P2 C38 C43 C42 -170.83(16)
N1 P1 C44 C45 -42.5(2)
C19 P1 C44 C45 -153.75(17)
C13 P1 C44 C45 81.30(19)
Bi1 P1 C44 C45 -102.95(18)
N1 P1 C44 C49 138.83(17)
C19 P1 C44 C49 27.6(2)
C13 P1 C44 C49 -97.33(18)
Bi1 P1 C44 C49 78.42(19)
C49 C44 C45 C46 -2.2(3)
P1 C44 C45 C46 179.19(17)
C44 C45 C46 C47 0.3(3)
C45 C46 C47 C48 1.5(3)
C46 C47 C48 C49 -1.5(3)
C47 C48 C49 C44 -0.3(3)
C45 C44 C49 C48 2.2(3)
P1 C44 C49 C48 -179.15(16)
